data_7711358
loop_
_publ_author_name
'Yan, Yong'
'Zhang, Ningning'
'Fuhrmann, Daniel'
'Merker, Stefan Jens'
'Krautscheid, Harald'

_publ_section_title
;
 A stable lanthanum hydroxamate metal-organic framework with radical
 character and electrical conductivity
;
_journal_name_full 'Dalton Transactions'
_journal_paper_doi 10.1039/D2DT02340G
_journal_year 2022
_chemical_formula_moiety 'C14 H6 N2 O7 Sm, 1[Cl], 1[C3 H7 N O]'
_chemical_formula_sum 'C17 H13 Cl N3 O8 Sm'
_chemical_formula_weight 573.10
_space_group_crystal_system monoclinic
_space_group_IT_number 15
_space_group_name_Hall '-C 2yc'
_space_group_name_H-M_alt 'C 1 2/c 1'
_atom_sites_solution_hydrogens mixed
_atom_sites_solution_primary direct
_atom_sites_solution_secondary difmap
_audit_creation_method
;
Olex2 1.5
(compiled 2022.04.07 svn.rca3783a0 for OlexSys, GUI svn.r6498)
SHELXL-2014/7
;
_audit_update_record
;
2022-09-15 deposited with the CCDC.	2022-09-27 downloaded from the CCDC.
;
_cell_angle_alpha 90
_cell_angle_beta 95.074(5)
_cell_angle_gamma 90
_cell_formula_units_Z 4
_cell_length_a 20.5997(12)
_cell_length_b 12.3311(9)
_cell_length_c 8.2059(5)
_cell_measurement_reflns_used 13840
_cell_measurement_temperature 180(2)
_cell_measurement_theta_max 71.31
_cell_measurement_theta_min 4.19
_cell_volume 2076.3(2)
_computing_cell_refinement 'STOE X-AREA'
_computing_data_collection 'STOE X-AREA'
_computing_data_reduction 'STOE X-AREA'
_computing_molecular_graphics 'Olex2 1.5 (Dolomanov et al., 2009)'
_computing_publication_material 'Olex2 1.5 (Dolomanov et al., 2009)'
_computing_structure_refinement 'SHELXL-2014/7 (Sheldrick, 2014)'
_computing_structure_solution 'olex2.solve 1.5 (Bourhis et al., 2015)'
_diffrn_ambient_temperature 180(2)
_diffrn_detector_type 'DECTRIS PILATUS 300K'
_diffrn_measured_fraction_theta_full 0.996
_diffrn_measured_fraction_theta_max 0.976
_diffrn_measurement_device_type 'STOE STADIVARI'
_diffrn_measurement_method 'rotation method, \w scans'
_diffrn_radiation_type CuK\a
_diffrn_radiation_wavelength 1.54186
_diffrn_reflns_av_R_equivalents 0.0418
_diffrn_reflns_av_unetI/netI 0.0335
_diffrn_reflns_Laue_measured_fraction_full 0.996
_diffrn_reflns_Laue_measured_fraction_max 0.976
_diffrn_reflns_limit_h_max 24
_diffrn_reflns_limit_h_min -24
_diffrn_reflns_limit_k_max 13
_diffrn_reflns_limit_k_min -15
_diffrn_reflns_limit_l_max 4
_diffrn_reflns_limit_l_min -9
_diffrn_reflns_number 6670
_diffrn_reflns_point_group_measured_fraction_full 0.996
_diffrn_reflns_point_group_measured_fraction_max 0.976
_diffrn_reflns_theta_full 67.686
_diffrn_reflns_theta_max 70.969
_diffrn_reflns_theta_min 4.183
_diffrn_source 'GeniX 3D HF Cu'
_exptl_absorpt_coefficient_mu 22.873
_exptl_absorpt_correction_T_max 1.0000
_exptl_absorpt_correction_T_min 0.2573
_exptl_absorpt_correction_type multi-scan
_exptl_absorpt_process_details
;
STOE LANA, absorption correction by scaling of reflection intensities.
J. Koziskova, F. Hahn, J. Richter, J. Kozisek, "Comparison of different
absorption corrections on the model structure of tetrakis(\m~2~-acetato)-
diaqua-di-copper(II)", Acta Chimica Slovaca, vol. 9, no. 2, 2016, pp. 136 - 140.
;
_exptl_crystal_colour brown
_exptl_crystal_density_diffrn 1.833
_exptl_crystal_density_method 'not measured'
_exptl_crystal_description plate
_exptl_crystal_F_000 1116
_exptl_crystal_size_max 0.102
_exptl_crystal_size_mid 0.074
_exptl_crystal_size_min 0.020
_refine_diff_density_max 1.411
_refine_diff_density_min -0.885
_refine_diff_density_rms 0.135
_refine_ls_extinction_method none
_refine_ls_goodness_of_fit_ref 1.060
_refine_ls_hydrogen_treatment constr
_refine_ls_matrix_type full
_refine_ls_number_parameters 111
_refine_ls_number_reflns 1953
_refine_ls_number_restraints 0
_refine_ls_restrained_S_all 1.060
_refine_ls_R_factor_all 0.0486
_refine_ls_R_factor_gt 0.0464
_refine_ls_shift/su_max 0.000
_refine_ls_shift/su_mean 0.000
_refine_ls_structure_factor_coef Fsqd
_refine_ls_weighting_details 'w=1/[\s^2^(Fo^2^)+(0.0865P)^2^+8.4712P] where P=(Fo^2^+2Fc^2^)/3'
_refine_ls_weighting_scheme calc
_refine_ls_wR_factor_gt 0.1237
_refine_ls_wR_factor_ref 0.1256
_reflns_Friedel_coverage 0.000
_reflns_number_gt 1847
_reflns_number_total 1953
_reflns_threshold_expression 'I > 2\s(I)'
_cod_data_source_file d2dt02340g2.cif
_cod_data_source_block Sm-ONDI
_cod_original_sg_symbol_H-M 'C 2/c'
_cod_database_code 7711358
_shelx_shelxl_version_number 2014/7
_shelx_space_group_comment
;
The symmetry employed for this shelxl refinement is uniquely defined
by the following loop, which should always be used as a source of
symmetry information in preference to the above space-group names.
They are only intended as comments.
;
_shelx_estimated_absorpt_t_min 0.204
_shelx_estimated_absorpt_t_max 0.658
_platon_squeeze_special_details
;
A solvent mask was calculated and 236 electrons were 
found in a volume of 834\%A^3^ in 1 void per unit cell. 
This is consistent with the presence of 1[Cl] per Formula Unit 
which accounts for 68 electrons per unit cell.
1[C3H7NO] per Formula Unit accounts for 160 electrons per unit cell.
;

loop_
_space_group_symop_operation_xyz
'x, y, z'
'-x, y, -z+1/2'
'x+1/2, y+1/2, z'
'-x+1/2, y+1/2, -z+1/2'
'-x, -y, -z'
'x, -y, z-1/2'
'-x+1/2, -y+1/2, -z'
'x+1/2, -y+1/2, z-1/2'

loop_
_atom_site_label
_atom_site_type_symbol
_atom_site_fract_x
_atom_site_fract_y
_atom_site_fract_z
_atom_site_U_iso_or_equiv
_atom_site_adp_type
_atom_site_occupancy
_atom_site_site_symmetry_order
_atom_site_calc_flag
_atom_site_refinement_flags_posn
_atom_site_refinement_flags_adp
_atom_site_refinement_flags_occupancy
_atom_site_disorder_assembly
_atom_site_disorder_group
Sm1 Sm 0.5000 0.48435(4) 0.7500 0.0351(2) Uani 1 2 d S T P . .
C1 C 0.6399(3) 0.3795(6) 0.6514(7) 0.0397(14) Uani 1 1 d . . . . .
C2 C 0.7029(3) 0.3229(6) 0.6499(8) 0.0441(15) Uani 1 1 d . . . . .
C3 C 0.7441(3) 0.3172(7) 0.7900(8) 0.0535(19) Uani 1 1 d . . . . .
H3 H 0.7324 0.3504 0.8877 0.064 Uiso 1 1 calc R U . . .
C4 C 0.7199(3) 0.2775(6) 0.5006(8) 0.0439(15) Uani 1 1 d . . . . .
C5 C 0.6791(3) 0.2832(6) 0.3546(7) 0.0432(15) Uani 1 1 d . . . . .
C6 C 0.6958(3) 0.2384(7) 0.2115(8) 0.0494(17) Uani 1 1 d . . . . .
H6 H 0.6674 0.2445 0.1143 0.059 Uiso 1 1 calc R U . . .
C7 C 0.6175(3) 0.3436(6) 0.3552(8) 0.0394(13) Uani 1 1 d . . . . .
N1 N 0.6033(2) 0.3863(5) 0.5015(6) 0.0399(12) Uani 1 1 d . . . . .
O1 O 0.6180(2) 0.4186(4) 0.7730(5) 0.0464(11) Uani 1 1 d . . . . .
O2 O 0.54620(19) 0.4429(4) 0.5011(5) 0.0397(9) Uani 1 1 d . . . . .
O3 O 0.5778(2) 0.3589(4) 0.2326(5) 0.0463(11) Uani 1 1 d . . . . .
O1W O 0.5000 0.2910(7) 0.7500 0.070(2) Uani 1 2 d S T P . .
H1WA H 0.5116 0.2442 0.8385 0.105 Uiso 0.5 1 d R U P . .
H1WB H 0.4884 0.2442 0.6615 0.105 Uiso 0.5 1 d R U P . .

loop_
_atom_site_aniso_label
_atom_site_aniso_U_11
_atom_site_aniso_U_22
_atom_site_aniso_U_33
_atom_site_aniso_U_23
_atom_site_aniso_U_13
_atom_site_aniso_U_12
Sm1 0.0179(3) 0.0659(3) 0.0219(3) 0.000 0.00375(16) 0.000
C1 0.025(3) 0.068(4) 0.026(3) 0.002(3) 0.002(2) 0.005(3)
C2 0.025(3) 0.078(4) 0.029(3) -0.005(3) 0.001(2) 0.009(3)
C3 0.032(3) 0.097(5) 0.030(3) -0.004(3) -0.002(3) 0.022(3)
C4 0.027(3) 0.073(4) 0.031(3) -0.007(3) 0.002(2) 0.007(3)
C5 0.024(3) 0.080(4) 0.024(3) 0.000(3) 0.000(2) 0.012(3)
C6 0.030(3) 0.085(5) 0.033(3) -0.008(3) -0.002(3) 0.016(3)
C7 0.023(3) 0.064(4) 0.031(3) -0.001(3) 0.001(2) 0.005(2)
N1 0.020(2) 0.066(3) 0.033(3) 0.003(2) 0.004(2) 0.010(2)
O1 0.025(2) 0.085(3) 0.029(2) -0.004(2) 0.0017(17) 0.013(2)
O2 0.0204(19) 0.078(3) 0.020(2) 0.0024(19) 0.0005(15) 0.009(2)
O3 0.029(2) 0.078(3) 0.030(2) -0.003(2) -0.0028(18) 0.010(2)
O1W 0.062(5) 0.073(5) 0.075(6) 0.000 0.012(4) 0.000

loop_
_atom_type_symbol
_atom_type_description
_atom_type_scat_dispersion_real
_atom_type_scat_dispersion_imag
_atom_type_scat_source
C C 0.0181 0.0091 'International Tables Vol C Tables 4.2.6.8 and 6.1.1.4'
H H 0.0000 0.0000 'International Tables Vol C Tables 4.2.6.8 and 6.1.1.4'
N N 0.0311 0.0180 'International Tables Vol C Tables 4.2.6.8 and 6.1.1.4'
O O 0.0492 0.0322 'International Tables Vol C Tables 4.2.6.8 and 6.1.1.4'
Sm Sm -5.3236 12.2178 'International Tables Vol C Tables 4.2.6.8 and 6.1.1.4'
Cl Cl 0.3639 0.7018 'International Tables Vol C Tables 4.2.6.8 and 6.1.1.4'

loop_
_geom_angle_atom_site_label_1
_geom_angle_atom_site_label_2
_geom_angle_atom_site_label_3
_geom_angle
_geom_angle_site_symmetry_1
_geom_angle_site_symmetry_3
_geom_angle_publ_flag
O2 Sm1 O2 135.5(3) 6_566 5_666 ?
O2 Sm1 O1W 112.26(12) 6_566 . ?
O2 Sm1 O1W 112.26(13) 5_666 . ?
O2 Sm1 O2 131.79(18) 6_566 . ?
O2 Sm1 O2 59.73(17) 5_666 . ?
O1W Sm1 O2 77.62(13) . . ?
O2 Sm1 O2 59.73(17) 6_566 2_656 ?
O2 Sm1 O2 131.79(18) 5_666 2_656 ?
O1W Sm1 O2 77.63(13) . 2_656 ?
O2 Sm1 O2 155.3(3) . 2_656 ?
O2 Sm1 O3 63.29(14) 6_566 6_566 ?
O2 Sm1 O3 82.48(15) 5_666 6_566 ?
O1W Sm1 O3 140.00(11) . 6_566 ?
O2 Sm1 O3 79.16(16) . 6_566 ?
O2 Sm1 O3 121.09(15) 2_656 6_566 ?
O2 Sm1 O3 82.48(15) 6_566 5_666 ?
O2 Sm1 O3 63.29(14) 5_666 5_666 ?
O1W Sm1 O3 140.00(11) . 5_666 ?
O2 Sm1 O3 121.09(15) . 5_666 ?
O2 Sm1 O3 79.16(16) 2_656 5_666 ?
O3 Sm1 O3 80.0(2) 6_566 5_666 ?
O2 Sm1 O1 75.48(14) 6_566 . ?
O2 Sm1 O1 119.42(14) 5_666 . ?
O1W Sm1 O1 71.49(12) . . ?
O2 Sm1 O1 62.98(13) . . ?
O2 Sm1 O1 108.56(15) 2_656 . ?
O3 Sm1 O1 69.02(16) 6_566 . ?
O3 Sm1 O1 147.61(17) 5_666 . ?
O2 Sm1 O1 119.42(14) 6_566 2_656 ?
O2 Sm1 O1 75.48(15) 5_666 2_656 ?
O1W Sm1 O1 71.49(12) . 2_656 ?
O2 Sm1 O1 108.56(15) . 2_656 ?
O2 Sm1 O1 62.98(13) 2_656 2_656 ?
O3 Sm1 O1 147.61(17) 6_566 2_656 ?
O3 Sm1 O1 69.02(16) 5_666 2_656 ?
O1 Sm1 O1 143.0(2) . 2_656 ?
O1 C1 N1 119.2(5) . . ?
O1 C1 C2 125.3(6) . . ?
N1 C1 C2 115.5(5) . . ?
C3 C2 C4 121.5(6) . . ?
C3 C2 C1 119.8(6) . . ?
C4 C2 C1 118.7(6) . . ?
C2 C3 C6 119.7(6) . 7_656 ?
C2 C3 H3 120.2 . . ?
C6 C3 H3 120.2 7_656 . ?
C5 C4 C4 118.6(7) . 7_656 ?
C5 C4 C2 122.8(6) . . ?
C4 C4 C2 118.6(7) 7_656 . ?
C6 C5 C4 122.3(6) . . ?
C6 C5 C7 119.3(5) . . ?
C4 C5 C7 118.4(6) . . ?
C5 C6 C3 119.3(6) . 7_656 ?
C5 C6 H6 120.3 . . ?
C3 C6 H6 120.3 7_656 . ?
O3 C7 N1 118.2(5) . . ?
O3 C7 C5 125.1(6) . . ?
N1 C7 C5 116.7(5) . . ?
C7 N1 O2 116.4(5) . . ?
C7 N1 C1 127.9(5) . . ?
O2 N1 C1 115.6(5) . . ?
C1 O1 Sm1 118.6(4) . . ?
N1 O2 Sm1 118.4(3) . 5_666 ?
N1 O2 Sm1 121.0(3) . . ?
Sm1 O2 Sm1 120.27(17) 5_666 . ?
C7 O3 Sm1 116.3(4) . 5_666 ?
Sm1 O1W H1WA 127.8 . . ?
Sm1 O1W H1WB 127.8 . . ?
H1WA O1W H1WB 104.4 . . ?

loop_
_geom_bond_atom_site_label_1
_geom_bond_atom_site_label_2
_geom_bond_distance
_geom_bond_site_symmetry_2
_geom_bond_publ_flag
Sm1 O2 2.368(4) 6_566 ?
Sm1 O2 2.368(4) 5_666 ?
Sm1 O1W 2.384(9) . ?
Sm1 O2 2.384(4) . ?
Sm1 O2 2.384(4) 2_656 ?
Sm1 O3 2.524(5) 6_566 ?
Sm1 O3 2.524(5) 5_666 ?
Sm1 O1 2.554(4) . ?
Sm1 O1 2.554(4) 2_656 ?
C1 O1 1.229(7) . ?
C1 N1 1.387(8) . ?
C1 C2 1.475(8) . ?
C2 C3 1.369(9) . ?
C2 C4 1.419(9) . ?
C3 C6 1.416(9) 7_656 ?
C3 H3 0.9500 . ?
C4 C5 1.403(9) . ?
C4 C4 1.413(12) 7_656 ?
C5 C6 1.370(9) . ?
C5 C7 1.471(8) . ?
C6 C3 1.416(9) 7_656 ?
C6 H6 0.9500 . ?
C7 O3 1.253(7) . ?
C7 N1 1.366(8) . ?
N1 O2 1.368(6) . ?
O2 Sm1 2.368(4) 5_666 ?
O3 Sm1 2.524(5) 5_666 ?
O1W H1WA 0.9416 . ?
O1W H1WB 0.9416 . ?

loop_
_geom_torsion_atom_site_label_1
_geom_torsion_atom_site_label_2
_geom_torsion_atom_site_label_3
_geom_torsion_atom_site_label_4
_geom_torsion
_geom_torsion_site_symmetry_1
_geom_torsion_site_symmetry_2
_geom_torsion_site_symmetry_3
_geom_torsion_site_symmetry_4
_geom_torsion_publ_flag
O1 C1 C2 C3 -4.4(12) . . . . ?
N1 C1 C2 C3 176.3(7) . . . . ?
O1 C1 C2 C4 177.0(7) . . . . ?
N1 C1 C2 C4 -2.2(10) . . . . ?
C4 C2 C3 C6 -2.3(13) . . . 7_656 ?
C1 C2 C3 C6 179.2(7) . . . 7_656 ?
C3 C2 C4 C5 -179.1(8) . . . . ?
C1 C2 C4 C5 -0.6(11) . . . . ?
C3 C2 C4 C4 2.0(14) . . . 7_656 ?
C1 C2 C4 C4 -179.5(8) . . . 7_656 ?
C4 C4 C5 C6 -0.6(14) 7_656 . . . ?
C2 C4 C5 C6 -179.5(7) . . . . ?
C4 C4 C5 C7 -178.0(8) 7_656 . . . ?
C2 C4 C5 C7 3.1(11) . . . . ?
C4 C5 C6 C3 0.9(12) . . . 7_656 ?
C7 C5 C6 C3 178.3(7) . . . 7_656 ?
C6 C5 C7 O3 -0.5(11) . . . . ?
C4 C5 C7 O3 177.0(7) . . . . ?
C6 C5 C7 N1 179.8(7) . . . . ?
C4 C5 C7 N1 -2.6(10) . . . . ?
O3 C7 N1 O2 -0.1(9) . . . . ?
C5 C7 N1 O2 179.6(6) . . . . ?
O3 C7 N1 C1 180.0(6) . . . . ?
C5 C7 N1 C1 -0.3(10) . . . . ?
O1 C1 N1 C7 -176.5(7) . . . . ?
C2 C1 N1 C7 2.7(10) . . . . ?
O1 C1 N1 O2 3.5(9) . . . . ?
C2 C1 N1 O2 -177.2(6) . . . . ?
N1 C1 O1 Sm1 9.1(8) . . . . ?
C2 C1 O1 Sm1 -170.1(5) . . . . ?
C7 N1 O2 Sm1 -22.2(7) . . . 5_666 ?
C1 N1 O2 Sm1 157.7(4) . . . 5_666 ?
C7 N1 O2 Sm1 164.3(4) . . . . ?
C1 N1 O2 Sm1 -15.7(7) . . . . ?
N1 C7 O3 Sm1 20.5(8) . . . 5_666 ?
C5 C7 O3 Sm1 -159.1(5) . . . 5_666 ?
